data_2215320
loop_
_publ_author_name
'Yan-bai Yin'
'Chun-rui Han'
'Zhan-qian Song'
'Zong-de Wang'

_publ_section_title 2-[(1<i>S</i>,3<i>S</i>)-3-Acetyl-2,2-dimethylcyclobutyl]-<i>N</i>-(2,6-difluorophenyl)acetamide
_journal_coeditor_code AT2381
_journal_issue 10
_journal_name_full 'Acta Crystallographica Section E'
_journal_page_first o4048
_journal_page_last o4048
_journal_paper_doi 10.1107/S1600536807043127
_journal_volume 63
_journal_year 2007
_chemical_formula_iupac 'C16 H19 F2 N O2'
_chemical_formula_moiety 'C16 H19 F2 N O2'
_chemical_formula_sum 'C16 H19 F2 N O2'
_chemical_formula_weight 295.32
_chemical_melting_point 392
_chemical_name_systematic
;
2-[(1S,3S)-3-acetyl-2,2-dimethylcyclobutyl]-N-(2,6-difluorophenyl)acetamide
;
_space_group_IT_number 14
_symmetry_cell_setting monoclinic
_symmetry_space_group_name_Hall '-P 2yn'
_symmetry_space_group_name_H-M 'P 1 21/n 1'
_atom_sites_solution_hydrogens geom
_atom_sites_solution_primary direct
_atom_sites_solution_secondary difmap
_audit_creation_method SHELXL-97
_cell_angle_alpha 90.00
_cell_angle_beta 99.20(3)
_cell_angle_gamma 90.00
_cell_formula_units_Z 4
_cell_length_a 8.7840(18)
_cell_length_b 12.914(3)
_cell_length_c 13.747(3)
_cell_measurement_reflns_used 25
_cell_measurement_temperature 293(2)
_cell_measurement_theta_max 14
_cell_measurement_theta_min 9
_cell_volume 1539.4(6)
_computing_cell_refinement 'CAD4 Software (Enraf--Nonius, 1989)'
_computing_data_collection 'CAD4 Software (Enraf--Nonius, 1989)'
_computing_data_reduction 'XCAD4 (Harms & Wocadlo, 1995)'
_computing_molecular_graphics 'SHELXTL (Siemens, 1996)'
_computing_publication_material 'SHELXS97 (Sheldrick, 1997)'
_computing_structure_refinement 'SHELXL97 (Sheldrick, 1997)'
_computing_structure_solution 'SHELXS97 (Sheldrick, 1997)'
_diffrn_ambient_temperature 293(2)
_diffrn_measured_fraction_theta_full 1.000
_diffrn_measured_fraction_theta_max 1.000
_diffrn_measurement_device_type 'Nonius CAD4'
_diffrn_measurement_method \w/2\q
_diffrn_radiation_monochromator graphite
_diffrn_radiation_source 'fine-focus sealed tube'
_diffrn_radiation_type MoK\a
_diffrn_radiation_wavelength 0.71073
_diffrn_reflns_av_R_equivalents 0.0323
_diffrn_reflns_av_sigmaI/netI 0.0406
_diffrn_reflns_limit_h_max 10
_diffrn_reflns_limit_h_min -10
_diffrn_reflns_limit_k_max 15
_diffrn_reflns_limit_k_min 0
_diffrn_reflns_limit_l_max 16
_diffrn_reflns_limit_l_min 0
_diffrn_reflns_number 3222
_diffrn_reflns_theta_full 25.97
_diffrn_reflns_theta_max 25.97
_diffrn_reflns_theta_min 2.18
_diffrn_standards_decay_% 0
_diffrn_standards_interval_count 200
_diffrn_standards_interval_time 2h
_diffrn_standards_number 3
_exptl_absorpt_coefficient_mu 0.100
_exptl_absorpt_correction_T_max 0.9601
_exptl_absorpt_correction_T_min 0.9312
_exptl_absorpt_correction_type psi-scan
_exptl_absorpt_process_details '(North <i>et al.</i>,  1968)'
_exptl_crystal_colour colourless
_exptl_crystal_density_diffrn 1.274
_exptl_crystal_density_method 'not measured'
_exptl_crystal_description block
_exptl_crystal_F_000 624
_exptl_crystal_size_max 0.40
_exptl_crystal_size_mid 0.20
_exptl_crystal_size_min 0.10
_refine_diff_density_max 0.248
_refine_diff_density_min -0.257
_refine_ls_extinction_method none
_refine_ls_goodness_of_fit_ref 1.012
_refine_ls_hydrogen_treatment constr
_refine_ls_matrix_type full
_refine_ls_number_parameters 190
_refine_ls_number_reflns 3022
_refine_ls_number_restraints 0
_refine_ls_restrained_S_all 1.012
_refine_ls_R_factor_all 0.1253
_refine_ls_R_factor_gt 0.0688
_refine_ls_shift/su_max 0.000
_refine_ls_shift/su_mean 0.000
_refine_ls_structure_factor_coef Fsqd
_refine_ls_weighting_details 'calc w=1/[\s^2^(Fo^2^)+(0.0600P)^2^+2.3000P] where P=(Fo^2^+2Fc^2^)/3'
_refine_ls_weighting_scheme calc
_refine_ls_wR_factor_gt 0.1529
_refine_ls_wR_factor_ref 0.2068
_reflns_number_gt 1682
_reflns_number_total 3022
_reflns_threshold_expression >2sigma(I)
_cod_data_source_file at2381.cif
_cod_data_source_block I
_cod_original_cell_volume 1539.4(5)
_cod_original_sg_symbol_H-M 'P 21/n'
_cod_database_code 2215320
_cod_database_fobs_code 2215320

loop_
_symmetry_equiv_pos_as_xyz
'x, y, z'
'-x+1/2, y+1/2, -z+1/2'
'-x, -y, -z'
'x-1/2, -y-1/2, z-1/2'

loop_
_atom_site_type_symbol
_atom_site_label
_atom_site_fract_x
_atom_site_fract_y
_atom_site_fract_z
_atom_site_U_iso_or_equiv
_atom_site_adp_type
_atom_site_calc_flag
_atom_site_refinement_flags
_atom_site_occupancy
F F1 0.3196(4) 0.6850(2) 1.17341(19) 0.0972(10) Uani d . 1
F F2 0.1731(4) 0.97005(19) 0.9730(2) 0.0912(9) Uani d . 1
O O1 0.4326(4) 0.3369(3) 1.0109(3) 0.0866(10) Uani d . 1
O O2 0.0165(3) 0.7648(2) 0.9196(2) 0.0720(8) Uani d . 1
N N 0.2668(4) 0.7654(2) 0.9872(2) 0.0567(8) Uani d . 1
H H0A 0.3592 0.7486 0.9802 0.068 Uiso calc R 1
C C1 0.2701(7) 0.2067(3) 0.9316(4) 0.0961(17) Uani d . 1
H H1A 0.3562 0.1623 0.9541 0.144 Uiso calc R 1
H H1B 0.2472 0.2041 0.8609 0.144 Uiso calc R 1
H H1C 0.1819 0.1838 0.9589 0.144 Uiso calc R 1
C C2 0.3089(6) 0.3152(3) 0.9638(3) 0.0621(11) Uani d . 1
C C3 0.1890(5) 0.3958(3) 0.9335(3) 0.0561(10) Uani d . 1
H H3A 0.0876 0.3686 0.9416 0.067 Uiso calc R 1
C C4 0.1781(4) 0.4476(3) 0.8287(3) 0.0551(9) Uani d . 1
C C5 0.1363(5) 0.5490(3) 0.8790(3) 0.0538(9) Uani d . 1
H H5A 0.0242 0.5511 0.8766 0.065 Uiso calc R 1
C C6 0.2092(5) 0.5046(3) 0.9783(3) 0.0552(10) Uani d . 1
H H6A 0.1494 0.5167 1.0307 0.066 Uiso calc R 1
H H6B 0.3160 0.5247 0.9984 0.066 Uiso calc R 1
C C7 0.0567(6) 0.4049(4) 0.7473(4) 0.0863(15) Uani d . 1
H H7A -0.0410 0.4021 0.7700 0.129 Uiso calc R 1
H H7B 0.0859 0.3366 0.7299 0.129 Uiso calc R 1
H H7C 0.0487 0.4492 0.6906 0.129 Uiso calc R 1
C C8 0.3368(5) 0.4528(3) 0.7956(3) 0.0697(12) Uani d . 1
H H8A 0.3563 0.3889 0.7640 0.105 Uiso calc R 1
H H8B 0.4150 0.4637 0.8519 0.105 Uiso calc R 1
H H8C 0.3382 0.5090 0.7500 0.105 Uiso calc R 1
C C9 0.1893(5) 0.6545(3) 0.8476(3) 0.0604(10) Uani d . 1
H H9A 0.2997 0.6538 0.8474 0.072 Uiso calc R 1
H H9B 0.1379 0.6710 0.7816 0.072 Uiso calc R 1
C C10 0.1500(5) 0.7342(3) 0.9197(3) 0.0521(9) Uani d . 1
C C11 0.2446(4) 0.8255(3) 1.0702(3) 0.0518(9) Uani d . 1
C C12 0.1926(5) 0.9262(3) 1.0629(3) 0.0602(10) Uani d . 1
C C13 0.1628(5) 0.9823(3) 1.1429(4) 0.0743(13) Uani d . 1
H H13A 0.1261 1.0498 1.1354 0.089 Uiso calc R 1
C C14 0.1885(5) 0.9364(4) 1.2332(4) 0.0809(14) Uani d . 1
H H14A 0.1694 0.9735 1.2880 0.097 Uiso calc R 1
C C15 0.2414(6) 0.8377(4) 1.2453(3) 0.0798(14) Uani d . 1
H H15A 0.2602 0.8076 1.3075 0.096 Uiso calc R 1
C C16 0.2665(5) 0.7839(3) 1.1642(3) 0.0661(11) Uani d . 1

loop_
_atom_site_aniso_label
_atom_site_aniso_U_11
_atom_site_aniso_U_22
_atom_site_aniso_U_33
_atom_site_aniso_U_12
_atom_site_aniso_U_13
_atom_site_aniso_U_23
F1 0.157(3) 0.0625(17) 0.0727(17) 0.0316(17) 0.0194(17) 0.0134(13)
F2 0.141(2) 0.0525(15) 0.0784(18) 0.0138(15) 0.0126(16) 0.0088(13)
O1 0.084(2) 0.076(2) 0.101(3) 0.0196(19) 0.018(2) 0.0029(19)
O2 0.0753(19) 0.070(2) 0.0693(19) 0.0084(16) 0.0069(15) -0.0178(15)
N 0.067(2) 0.0504(19) 0.0536(19) 0.0059(16) 0.0134(16) -0.0069(15)
C1 0.139(5) 0.044(3) 0.113(4) 0.009(3) 0.048(4) -0.006(3)
C2 0.080(3) 0.047(2) 0.068(3) 0.005(2) 0.037(2) 0.008(2)
C3 0.070(2) 0.0351(19) 0.070(3) -0.0024(17) 0.033(2) 0.0002(18)
C4 0.064(2) 0.049(2) 0.056(2) 0.0020(18) 0.0200(18) -0.0100(18)
C5 0.073(2) 0.043(2) 0.050(2) 0.0064(18) 0.0218(18) -0.0021(17)
C6 0.080(3) 0.046(2) 0.046(2) 0.0025(19) 0.0292(19) -0.0013(17)
C7 0.090(3) 0.079(3) 0.083(3) 0.008(3) -0.008(3) -0.027(3)
C8 0.099(3) 0.058(3) 0.061(3) 0.011(2) 0.042(2) -0.003(2)
C9 0.089(3) 0.051(2) 0.045(2) 0.003(2) 0.019(2) -0.0009(18)
C10 0.071(2) 0.040(2) 0.049(2) 0.0011(19) 0.0207(19) 0.0050(17)
C11 0.062(2) 0.042(2) 0.052(2) 0.0051(17) 0.0099(17) -0.0065(17)
C12 0.071(3) 0.051(2) 0.057(2) 0.0063(19) 0.005(2) -0.003(2)
C13 0.078(3) 0.058(3) 0.084(3) 0.015(2) 0.004(2) -0.023(2)
C14 0.086(3) 0.088(4) 0.066(3) 0.017(3) 0.005(2) -0.028(3)
C15 0.096(3) 0.092(4) 0.050(2) 0.008(3) 0.009(2) -0.011(3)
C16 0.090(3) 0.051(2) 0.059(3) 0.009(2) 0.016(2) 0.002(2)

loop_
_atom_type_symbol
_atom_type_description
_atom_type_scat_dispersion_real
_atom_type_scat_dispersion_imag
_atom_type_scat_source
C C 0.0033 0.0016 'International Tables Vol C Tables 4.2.6.8 and 6.1.1.4'
H H 0.0000 0.0000 'International Tables Vol C Tables 4.2.6.8 and 6.1.1.4'
N N 0.0061 0.0033 'International Tables Vol C Tables 4.2.6.8 and 6.1.1.4'
O O 0.0106 0.0060 'International Tables Vol C Tables 4.2.6.8 and 6.1.1.4'
F F 0.0171 0.0103 'International Tables Vol C Tables 4.2.6.8 and 6.1.1.4'

loop_
_geom_angle_atom_site_label_1
_geom_angle_atom_site_label_2
_geom_angle_atom_site_label_3
_geom_angle
C10 N C11 122.4(3)
C10 N H0A 118.8
C11 N H0A 118.8
C2 C1 H1A 109.5
C2 C1 H1B 109.5
H1A C1 H1B 109.5
C2 C1 H1C 109.5
H1A C1 H1C 109.5
H1B C1 H1C 109.5
O1 C2 C1 121.5(4)
O1 C2 C3 121.5(4)
C1 C2 C3 117.0(4)
C2 C3 C6 119.7(4)
C2 C3 C4 119.2(3)
C6 C3 C4 87.9(3)
C2 C3 H3A 109.4
C6 C3 H3A 109.4
C4 C3 H3A 109.4
C7 C4 C8 111.1(3)
C7 C4 C5 116.5(3)
C8 C4 C5 112.7(3)
C7 C4 C3 116.8(4)
C8 C4 C3 111.4(3)
C5 C4 C3 86.3(3)
C6 C5 C9 119.1(3)
C6 C5 C4 89.2(3)
C9 C5 C4 121.6(3)
C6 C5 H5A 108.5
C9 C5 H5A 108.5
C4 C5 H5A 108.5
C5 C6 C3 88.8(3)
C5 C6 H6A 113.8
C3 C6 H6A 113.8
C5 C6 H6B 113.8
C3 C6 H6B 113.8
H6A C6 H6B 111.1
C4 C7 H7A 109.5
C4 C7 H7B 109.5
H7A C7 H7B 109.5
C4 C7 H7C 109.5
H7A C7 H7C 109.5
H7B C7 H7C 109.5
C4 C8 H8A 109.5
C4 C8 H8B 109.5
H8A C8 H8B 109.5
C4 C8 H8C 109.5
H8A C8 H8C 109.5
H8B C8 H8C 109.5
C10 C9 C5 108.2(3)
C10 C9 H9A 110.1
C5 C9 H9A 110.1
C10 C9 H9B 110.1
C5 C9 H9B 110.1
H9A C9 H9B 108.4
O2 C10 N 121.9(3)
O2 C10 C9 122.3(4)
N C10 C9 115.7(4)
C12 C11 C16 115.5(4)
C12 C11 N 122.9(4)
C16 C11 N 121.5(3)
F2 C12 C11 117.3(4)
F2 C12 C13 120.0(4)
C11 C12 C13 122.8(4)
C14 C13 C12 118.3(4)
C14 C13 H13A 120.8
C12 C13 H13A 120.8
C15 C14 C13 121.5(4)
C15 C14 H14A 119.2
C13 C14 H14A 119.2
C14 C15 C16 118.5(5)
C14 C15 H15A 120.8
C16 C15 H15A 120.8
F1 C16 C15 120.1(4)
F1 C16 C11 116.6(4)
C15 C16 C11 123.3(4)

loop_
_geom_bond_atom_site_label_1
_geom_bond_atom_site_label_2
_geom_bond_distance
F1 C16 1.359(5)
F2 C12 1.345(5)
O1 C2 1.206(5)
O2 C10 1.237(4)
N C10 1.332(5)
N C11 1.419(4)
N H0A 0.8600
C1 C2 1.492(6)
C1 H1A 0.9600
C1 H1B 0.9600
C1 H1C 0.9600
C2 C3 1.492(6)
C3 C6 1.533(5)
C3 C4 1.577(5)
C3 H3A 0.9800
C4 C7 1.520(6)
C4 C8 1.536(5)
C4 C5 1.551(5)
C5 C6 1.524(5)
C5 C9 1.525(5)
C5 H5A 0.9800
C6 H6A 0.9700
C6 H6B 0.9700
C7 H7A 0.9600
C7 H7B 0.9600
C7 H7C 0.9600
C8 H8A 0.9600
C8 H8B 0.9600
C8 H8C 0.9600
C9 C10 1.507(5)
C9 H9A 0.9700
C9 H9B 0.9700
C11 C12 1.376(5)
C11 C16 1.383(5)
C12 C13 1.377(6)
C13 C14 1.363(6)
C13 H13A 0.9300
C14 C15 1.357(7)
C14 H14A 0.9300
C15 C16 1.361(6)
C15 H15A 0.9300

loop_
_geom_hbond_atom_site_label_D
_geom_hbond_atom_site_label_H
_geom_hbond_atom_site_label_A
_geom_hbond_site_symmetry_A
_geom_hbond_distance_DH
_geom_hbond_distance_HA
_geom_hbond_distance_DA
_geom_hbond_angle_DHA
N H0A O1 3_667 0.86 2.12 2.949(5) 161.0

loop_
_geom_torsion_atom_site_label_1
_geom_torsion_atom_site_label_2
_geom_torsion_atom_site_label_3
_geom_torsion_atom_site_label_4
_geom_torsion
O1 C2 C3 C6 -11.5(6)
C1 C2 C3 C6 169.5(4)
O1 C2 C3 C4 94.2(5)
C1 C2 C3 C4 -84.7(5)
C2 C3 C4 C7 98.3(5)
C6 C3 C4 C7 -138.4(4)
C2 C3 C4 C8 -30.8(5)
C6 C3 C4 C8 92.5(3)
C2 C3 C4 C5 -143.8(4)
C6 C3 C4 C5 -20.5(3)
C7 C4 C5 C6 138.9(4)
C8 C4 C5 C6 -91.0(4)
C3 C4 C5 C6 20.6(3)
C7 C4 C5 C9 -97.0(5)
C8 C4 C5 C9 33.2(5)
C3 C4 C5 C9 144.8(4)
C9 C5 C6 C3 -147.4(3)
C4 C5 C6 C3 -21.2(3)
C2 C3 C6 C5 143.6(3)
C4 C3 C6 C5 20.9(3)
C6 C5 C9 C10 -63.1(5)
C4 C5 C9 C10 -171.9(3)
C11 N C10 O2 7.8(6)
C11 N C10 C9 -168.6(3)
C5 C9 C10 O2 -74.6(5)
C5 C9 C10 N 101.8(4)
C10 N C11 C12 -67.9(5)
C10 N C11 C16 108.6(4)
C16 C11 C12 F2 178.6(4)
N C11 C12 F2 -4.7(6)
C16 C11 C12 C13 -0.5(6)
N C11 C12 C13 176.2(4)
F2 C12 C13 C14 -178.0(4)
C11 C12 C13 C14 1.1(7)
C12 C13 C14 C15 -0.3(8)
C13 C14 C15 C16 -1.1(8)
C14 C15 C16 F1 179.9(4)
C14 C15 C16 C11 1.7(8)
C12 C11 C16 F1 -179.2(4)
N C11 C16 F1 4.0(6)
C12 C11 C16 C15 -1.0(7)
N C11 C16 C15 -177.7(4)
